data_4316733
loop_
_publ_author_name
'Val Phillips'
'Kathryn J. Willard'
'James A. Golen'
'Curtis J. Moore'
'Arnold L. Rheingold'
'Linda H. Doerrer'

_publ_section_title
;
 Electronic Influences on Metallophilic Interactions in
 [Pt(tpy)X][Au(C6F5)2] Double Salts
;
_journal_name_full 'Inorganic Chemistry'
_journal_page_first 9265
_journal_page_last 9274
_journal_paper_doi 10.1021/ic1008208
_journal_volume 49
_journal_year 2010
_chemical_formula_sum 'C27 H11 Au Cl F10 N3 Pt'
_chemical_formula_weight 994.89
_chemical_name_systematic
;
 ?
;
_space_group_IT_number 14
_symmetry_cell_setting monoclinic
_symmetry_space_group_name_Hall '-P 2ybc'
_symmetry_space_group_name_H-M 'P 1 21/c 1'
_atom_sites_solution_hydrogens geom
_atom_sites_solution_primary direct
_atom_sites_solution_secondary difmap
_audit_creation_method SHELXL-97
_cell_angle_alpha 90.00
_cell_angle_beta 100.1760(10)
_cell_angle_gamma 90.00
_cell_formula_units_Z 4
_cell_length_a 22.6983(12)
_cell_length_b 6.7619(4)
_cell_length_c 16.6367(9)
_cell_measurement_reflns_used 9945
_cell_measurement_temperature 100(2)
_cell_measurement_theta_max 27.77
_cell_measurement_theta_min 2.49
_cell_volume 2513.3(2)
_computing_cell_refinement 'Bruker SAINT'
_computing_data_collection 'Bruker APEX2'
_computing_data_reduction 'Bruker SAINT'
_computing_molecular_graphics 'Bruker SHELXTL'
_computing_publication_material 'Bruker SHELXTL'
_computing_structure_refinement 'SHELXL-97 (Sheldrick, 1997)'
_computing_structure_solution 'SHELXS-97 (Sheldrick, 1990)'
_diffrn_ambient_temperature 100(2)
_diffrn_measured_fraction_theta_full 1.000
_diffrn_measured_fraction_theta_max 0.971
_diffrn_measurement_device_type 'Bruker APEX-II CCD'
_diffrn_measurement_method '\f and \w scans'
_diffrn_radiation_monochromator graphite
_diffrn_radiation_source 'fine-focus sealed tube'
_diffrn_radiation_type MoK\a
_diffrn_radiation_wavelength 0.71073
_diffrn_reflns_av_R_equivalents 0.0467
_diffrn_reflns_av_sigmaI/netI 0.0300
_diffrn_reflns_limit_h_max 29
_diffrn_reflns_limit_h_min -29
_diffrn_reflns_limit_k_max 8
_diffrn_reflns_limit_k_min -8
_diffrn_reflns_limit_l_max 21
_diffrn_reflns_limit_l_min -21
_diffrn_reflns_number 48231
_diffrn_reflns_theta_full 25.00
_diffrn_reflns_theta_max 27.99
_diffrn_reflns_theta_min 1.82
_diffrn_standards_number 0
_exptl_absorpt_coefficient_mu 11.597
_exptl_absorpt_correction_T_max 0.4418
_exptl_absorpt_correction_T_min 0.2457
_exptl_absorpt_correction_type multi-scan
_exptl_absorpt_process_details sadabs
_exptl_crystal_colour yellow
_exptl_crystal_density_diffrn 2.629
_exptl_crystal_density_method 'not measured'
_exptl_crystal_description block
_exptl_crystal_F_000 1832
_exptl_crystal_size_max 0.15
_exptl_crystal_size_mid 0.08
_exptl_crystal_size_min 0.07
_refine_diff_density_max 1.502
_refine_diff_density_min -0.863
_refine_diff_density_rms 0.150
_refine_ls_extinction_method none
_refine_ls_goodness_of_fit_ref 1.047
_refine_ls_hydrogen_treatment constr
_refine_ls_matrix_type full
_refine_ls_number_parameters 388
_refine_ls_number_reflns 5871
_refine_ls_number_restraints 0
_refine_ls_restrained_S_all 1.047
_refine_ls_R_factor_all 0.0302
_refine_ls_R_factor_gt 0.0213
_refine_ls_shift/su_max 0.001
_refine_ls_shift/su_mean 0.000
_refine_ls_structure_factor_coef Fsqd
_refine_ls_weighting_details 'calc w=1/[\s^2^(Fo^2^)+(0.0162P)^2^+2.0134P] where P=(Fo^2^+2Fc^2^)/3'
_refine_ls_weighting_scheme calc
_refine_ls_wR_factor_gt 0.0396
_refine_ls_wR_factor_ref 0.0417
_reflns_number_gt 5120
_reflns_number_total 5871
_reflns_threshold_expression >2sigma(I)
_cod_data_source_file ic1008208_si_001_3.cif
_cod_data_source_block lhd200-Compound_3
_cod_depositor_comments
;
The following automatic conversions were performed:

'_symmetry_cell_setting' value 'Monoclinic' changed to 'monoclinic'
according to the built-in table from CIF Core dictionary named
'cif_core.dic' version 2.4.1 from 2010-06-29.

Automatic conversion script
Id: cif_fix_values 1646 2011-03-28 12:23:43Z adriana 
;
_cod_database_code 4316733

loop_
_symmetry_equiv_pos_as_xyz
'x, y, z'
'-x, y+1/2, -z+1/2'
'-x, -y, -z'
'x, -y-1/2, z-1/2'

loop_
_atom_site_label
_atom_site_type_symbol
_atom_site_fract_x
_atom_site_fract_y
_atom_site_fract_z
_atom_site_U_iso_or_equiv
_atom_site_adp_type
_atom_site_occupancy
_atom_site_symmetry_multiplicity
_atom_site_calc_flag
_atom_site_refinement_flags
_atom_site_disorder_assembly
_atom_site_disorder_group
Au1 Au 0.202495(6) 0.508781(19) 0.481697(9) 0.01588(4) Uani 1 1 d . . .
Pt1 Pt 0.325427(6) 0.945303(18) 0.469975(9) 0.01214(4) Uani 1 1 d . . .
Cl1 Cl 0.39492(4) 0.91958(13) 0.38545(6) 0.02067(19) Uani 1 1 d . . .
F1 F 0.09806(9) 0.6372(3) 0.58433(13) 0.0243(5) Uani 1 1 d . . .
F2 F -0.01146(9) 0.7897(3) 0.53283(14) 0.0272(5) Uani 1 1 d . . .
F3 F -0.05754(9) 0.8080(3) 0.37109(15) 0.0318(6) Uani 1 1 d . . .
F4 F 0.00799(9) 0.6782(4) 0.25898(14) 0.0328(6) Uani 1 1 d . . .
F5 F 0.11896(9) 0.5365(3) 0.30827(14) 0.0277(5) Uani 1 1 d . . .
F6 F 0.29637(9) 0.4367(3) 0.65119(13) 0.0233(5) Uani 1 1 d . . .
F7 F 0.41462(9) 0.3690(3) 0.68060(13) 0.0256(5) Uani 1 1 d . . .
F8 F 0.47665(8) 0.3491(3) 0.55504(14) 0.0249(5) Uani 1 1 d . . .
F9 F 0.41850(9) 0.4050(3) 0.39881(13) 0.0233(5) Uani 1 1 d . . .
F10 F 0.30017(9) 0.4653(3) 0.36753(13) 0.0231(5) Uani 1 1 d . . .
N1 N 0.25134(13) 0.9914(4) 0.38541(19) 0.0155(6) Uani 1 1 d . . .
N2 N 0.26748(12) 0.9707(4) 0.54234(18) 0.0123(6) Uani 1 1 d . . .
N3 N 0.38127(12) 0.9077(4) 0.57775(18) 0.0134(6) Uani 1 1 d . . .
C1 C 0.24723(17) 0.9922(5) 0.3043(2) 0.0183(8) Uani 1 1 d . . .
H1A H 0.2825 0.9741 0.2817 0.022 Uiso 1 1 calc R . .
C2 C 0.19284(17) 1.0186(5) 0.2522(2) 0.0219(9) Uani 1 1 d . . .
H2A H 0.1906 1.0159 0.1946 0.026 Uiso 1 1 calc R . .
C3 C 0.14217(17) 1.0489(5) 0.2856(2) 0.0214(9) Uani 1 1 d . . .
H3A H 0.1046 1.0682 0.2509 0.026 Uiso 1 1 calc R . .
C4 C 0.14575(16) 1.0512(5) 0.3690(2) 0.0198(8) Uani 1 1 d . . .
H4A H 0.1110 1.0744 0.3922 0.024 Uiso 1 1 calc R . .
C5 C 0.20059(15) 1.0194(5) 0.4190(2) 0.0156(8) Uani 1 1 d . . .
C6 C 0.21032(15) 1.0100(5) 0.5083(2) 0.0149(8) Uani 1 1 d . . .
C7 C 0.16839(15) 1.0338(5) 0.5589(2) 0.0172(8) Uani 1 1 d . . .
H7A H 0.1280 1.0650 0.5368 0.021 Uiso 1 1 calc R . .
C8 C 0.18674(16) 1.0110(5) 0.6426(2) 0.0194(8) Uani 1 1 d . . .
H8A H 0.1583 1.0235 0.6779 0.023 Uiso 1 1 calc R . .
C9 C 0.24608(15) 0.9702(5) 0.6752(2) 0.0177(8) Uani 1 1 d . . .
H9A H 0.2584 0.9552 0.7325 0.021 Uiso 1 1 calc R . .
C10 C 0.28707(14) 0.9517(5) 0.6229(2) 0.0137(7) Uani 1 1 d . . .
C11 C 0.35212(15) 0.9156(5) 0.6433(2) 0.0143(7) Uani 1 1 d . . .
C12 C 0.38332(15) 0.8921(5) 0.7217(2) 0.0181(8) Uani 1 1 d . . .
H12A H 0.3629 0.8979 0.7669 0.022 Uiso 1 1 calc R . .
C13 C 0.44456(15) 0.8602(5) 0.7344(2) 0.0208(8) Uani 1 1 d . . .
H13A H 0.4664 0.8433 0.7882 0.025 Uiso 1 1 calc R . .
C14 C 0.47348(15) 0.8532(5) 0.6688(2) 0.0175(8) Uani 1 1 d . . .
H14A H 0.5155 0.8325 0.6767 0.021 Uiso 1 1 calc R . .
C15 C 0.44057(14) 0.8766(5) 0.5905(2) 0.0153(7) Uani 1 1 d . . .
H15A H 0.4606 0.8705 0.5450 0.018 Uiso 1 1 calc R . .
C16 C 0.29226(15) 0.4553(5) 0.5080(2) 0.0149(8) Uani 1 1 d . . .
C17 C 0.32479(15) 0.4301(5) 0.5854(2) 0.0156(7) Uani 1 1 d . . .
C18 C 0.38586(15) 0.3958(5) 0.6029(2) 0.0166(8) Uani 1 1 d . . .
C19 C 0.41757(14) 0.3875(5) 0.5397(2) 0.0172(8) Uani 1 1 d . . .
C20 C 0.38775(15) 0.4145(5) 0.4609(2) 0.0168(8) Uani 1 1 d . . .
C21 C 0.32671(15) 0.4458(5) 0.4476(2) 0.0160(8) Uani 1 1 d . . .
C22 C 0.11413(15) 0.5822(5) 0.4485(2) 0.0174(8) Uani 1 1 d . . .
C23 C 0.07808(15) 0.6470(5) 0.5018(2) 0.0196(8) Uani 1 1 d . . .
C24 C 0.02139(15) 0.7238(5) 0.4778(2) 0.0196(8) Uani 1 1 d . . .
C25 C -0.00210(15) 0.7335(5) 0.3961(3) 0.0223(9) Uani 1 1 d . . .
C26 C 0.03089(16) 0.6685(6) 0.3395(2) 0.0217(8) Uani 1 1 d . . .
C27 C 0.08794(15) 0.5937(5) 0.3675(2) 0.0197(8) Uani 1 1 d . . .

loop_
_atom_site_aniso_label
_atom_site_aniso_U_11
_atom_site_aniso_U_22
_atom_site_aniso_U_33
_atom_site_aniso_U_23
_atom_site_aniso_U_13
_atom_site_aniso_U_12
Au1 0.01179(7) 0.01523(7) 0.02078(9) -0.00001(6) 0.00328(6) 0.00011(5)
Pt1 0.01189(6) 0.01319(7) 0.01198(8) -0.00060(5) 0.00387(5) -0.00045(5)
Cl1 0.0191(4) 0.0270(5) 0.0177(5) -0.0017(4) 0.0081(4) -0.0002(3)
F1 0.0214(11) 0.0320(12) 0.0200(13) -0.0007(10) 0.0051(10) -0.0010(9)
F2 0.0208(11) 0.0350(13) 0.0291(14) -0.0069(11) 0.0131(10) 0.0023(9)
F3 0.0128(11) 0.0451(14) 0.0367(16) -0.0025(12) 0.0021(10) 0.0091(9)
F4 0.0218(12) 0.0505(15) 0.0238(14) -0.0038(11) -0.0021(10) 0.0066(10)
F5 0.0207(11) 0.0411(13) 0.0231(14) -0.0060(11) 0.0088(10) 0.0065(9)
F6 0.0253(12) 0.0311(12) 0.0154(12) -0.0017(10) 0.0093(10) -0.0018(9)
F7 0.0233(11) 0.0328(12) 0.0179(13) 0.0045(10) -0.0038(9) -0.0010(9)
F8 0.0111(10) 0.0328(12) 0.0306(14) 0.0042(10) 0.0029(9) 0.0027(8)
F9 0.0212(11) 0.0272(12) 0.0245(13) 0.0006(10) 0.0124(10) 0.0007(9)
F10 0.0207(11) 0.0328(12) 0.0149(12) 0.0040(10) 0.0008(9) 0.0000(9)
N1 0.0145(14) 0.0156(14) 0.0168(18) 0.0010(12) 0.0039(13) -0.0003(11)
N2 0.0106(13) 0.0129(14) 0.0136(17) -0.0008(12) 0.0028(12) 0.0000(10)
N3 0.0160(14) 0.0122(14) 0.0127(17) -0.0017(12) 0.0046(12) -0.0010(11)
C1 0.0210(18) 0.0198(18) 0.015(2) -0.0002(15) 0.0054(15) -0.0019(14)
C2 0.025(2) 0.026(2) 0.014(2) 0.0025(16) 0.0009(16) -0.0027(15)
C3 0.0223(19) 0.0215(19) 0.018(2) 0.0032(16) -0.0045(16) -0.0001(15)
C4 0.0175(18) 0.0193(18) 0.023(2) 0.0007(16) 0.0038(16) -0.0006(14)
C5 0.0169(17) 0.0146(17) 0.016(2) -0.0009(14) 0.0060(15) -0.0030(13)
C6 0.0157(17) 0.0133(16) 0.016(2) 0.0022(14) 0.0030(15) 0.0009(13)
C7 0.0146(17) 0.0158(17) 0.021(2) -0.0006(15) 0.0016(15) 0.0002(13)
C8 0.0138(17) 0.0238(19) 0.023(2) 0.0004(16) 0.0095(16) 0.0013(14)
C9 0.0176(18) 0.0227(19) 0.014(2) -0.0012(15) 0.0055(15) -0.0003(14)
C10 0.0130(16) 0.0109(16) 0.017(2) 0.0016(14) 0.0018(14) -0.0019(12)
C11 0.0149(17) 0.0136(16) 0.016(2) -0.0020(14) 0.0056(14) -0.0010(13)
C12 0.0187(18) 0.0229(19) 0.013(2) -0.0017(15) 0.0047(15) 0.0014(14)
C13 0.0167(18) 0.0256(19) 0.019(2) -0.0001(17) -0.0007(16) 0.0002(14)
C14 0.0134(17) 0.0217(18) 0.017(2) 0.0008(16) 0.0007(15) 0.0021(14)
C15 0.0122(16) 0.0180(17) 0.016(2) 0.0007(15) 0.0039(14) 0.0012(13)
C16 0.0163(17) 0.0103(16) 0.018(2) -0.0020(14) 0.0034(15) 0.0008(12)
C17 0.0178(17) 0.0164(17) 0.015(2) -0.0017(15) 0.0088(15) -0.0025(13)
C18 0.0197(18) 0.0164(17) 0.012(2) -0.0015(15) -0.0017(15) -0.0040(14)
C19 0.0100(16) 0.0136(16) 0.028(2) 0.0008(15) 0.0026(15) 0.0004(13)
C20 0.0165(17) 0.0181(17) 0.018(2) -0.0028(15) 0.0098(15) -0.0032(14)
C21 0.0166(17) 0.0159(17) 0.015(2) 0.0013(15) 0.0022(15) -0.0011(13)
C22 0.0139(17) 0.0136(17) 0.025(2) -0.0003(15) 0.0047(16) 0.0006(13)
C23 0.0177(18) 0.0211(18) 0.020(2) 0.0017(16) 0.0016(16) -0.0036(14)
C24 0.0127(17) 0.0231(19) 0.026(2) -0.0070(17) 0.0108(16) -0.0018(14)
C25 0.0080(16) 0.0226(19) 0.035(3) -0.0009(17) 0.0004(16) 0.0014(13)
C26 0.0179(18) 0.029(2) 0.018(2) -0.0019(17) 0.0033(16) 0.0003(15)
C27 0.0169(18) 0.0180(18) 0.026(2) -0.0013(16) 0.0078(16) 0.0007(14)

loop_
_atom_type_symbol
_atom_type_description
_atom_type_scat_dispersion_real
_atom_type_scat_dispersion_imag
_atom_type_scat_source
C C 0.0033 0.0016 'International Tables Vol C Tables 4.2.6.8 and 6.1.1.4'
H H 0.0000 0.0000 'International Tables Vol C Tables 4.2.6.8 and 6.1.1.4'
N N 0.0061 0.0033 'International Tables Vol C Tables 4.2.6.8 and 6.1.1.4'
F F 0.0171 0.0103 'International Tables Vol C Tables 4.2.6.8 and 6.1.1.4'
Cl Cl 0.1484 0.1585 'International Tables Vol C Tables 4.2.6.8 and 6.1.1.4'
Pt Pt -1.7033 8.3905 'International Tables Vol C Tables 4.2.6.8 and 6.1.1.4'
Au Au -2.0133 8.8022 'International Tables Vol C Tables 4.2.6.8 and 6.1.1.4'

loop_
_geom_angle_atom_site_label_1
_geom_angle_atom_site_label_2
_geom_angle_atom_site_label_3
_geom_angle
_geom_angle_site_symmetry_1
_geom_angle_site_symmetry_3
_geom_angle_publ_flag
C16 Au1 C22 174.86(14) . . ?
N2 Pt1 N1 81.15(12) . . ?
N2 Pt1 N3 81.28(12) . . ?
N1 Pt1 N3 162.43(12) . . ?
N2 Pt1 Cl1 179.04(8) . . ?
N1 Pt1 Cl1 99.37(9) . . ?
N3 Pt1 Cl1 98.20(8) . . ?
C1 N1 C5 119.6(3) . . ?
C1 N1 Pt1 127.3(2) . . ?
C5 N1 Pt1 113.1(2) . . ?
C6 N2 C10 124.3(3) . . ?
C6 N2 Pt1 117.7(2) . . ?
C10 N2 Pt1 118.0(2) . . ?
C15 N3 C11 119.4(3) . . ?
C15 N3 Pt1 127.9(3) . . ?
C11 N3 Pt1 112.6(2) . . ?
N1 C1 C2 121.8(4) . . ?
N1 C1 H1A 119.1 . . ?
C2 C1 H1A 119.1 . . ?
C3 C2 C1 118.7(4) . . ?
C3 C2 H2A 120.7 . . ?
C1 C2 H2A 120.7 . . ?
C2 C3 C4 120.2(3) . . ?
C2 C3 H3A 119.9 . . ?
C4 C3 H3A 119.9 . . ?
C5 C4 C3 119.3(4) . . ?
C5 C4 H4A 120.4 . . ?
C3 C4 H4A 120.4 . . ?
N1 C5 C4 120.3(4) . . ?
N1 C5 C6 114.7(3) . . ?
C4 C5 C6 125.0(3) . . ?
N2 C6 C7 118.7(3) . . ?
N2 C6 C5 113.4(3) . . ?
C7 C6 C5 127.9(3) . . ?
C8 C7 C6 118.6(3) . . ?
C8 C7 H7A 120.7 . . ?
C6 C7 H7A 120.7 . . ?
C7 C8 C9 120.8(4) . . ?
C7 C8 H8A 119.6 . . ?
C9 C8 H8A 119.6 . . ?
C10 C9 C8 119.0(4) . . ?
C10 C9 H9A 120.5 . . ?
C8 C9 H9A 120.5 . . ?
N2 C10 C9 118.5(3) . . ?
N2 C10 C11 112.8(3) . . ?
C9 C10 C11 128.7(3) . . ?
C12 C11 N3 120.5(3) . . ?
C12 C11 C10 124.2(3) . . ?
N3 C11 C10 115.2(3) . . ?
C11 C12 C13 119.7(4) . . ?
C11 C12 H12A 120.2 . . ?
C13 C12 H12A 120.2 . . ?
C14 C13 C12 119.6(3) . . ?
C14 C13 H13A 120.2 . . ?
C12 C13 H13A 120.2 . . ?
C13 C14 C15 119.2(3) . . ?
C13 C14 H14A 120.4 . . ?
C15 C14 H14A 120.4 . . ?
N3 C15 C14 121.6(3) . . ?
N3 C15 H15A 119.2 . . ?
C14 C15 H15A 119.2 . . ?
C17 C16 C21 113.4(3) . . ?
C17 C16 Au1 125.0(3) . . ?
C21 C16 Au1 121.7(3) . . ?
F6 C17 C16 119.6(3) . . ?
F6 C17 C18 115.8(3) . . ?
C16 C17 C18 124.6(3) . . ?
F7 C18 C19 119.7(3) . . ?
F7 C18 C17 121.2(3) . . ?
C19 C18 C17 119.1(3) . . ?
F8 C19 C18 120.1(3) . . ?
F8 C19 C20 120.8(3) . . ?
C18 C19 C20 119.1(3) . . ?
F9 C20 C19 119.3(3) . . ?
F9 C20 C21 121.7(3) . . ?
C19 C20 C21 119.0(3) . . ?
F10 C21 C20 115.4(3) . . ?
F10 C21 C16 119.7(3) . . ?
C20 C21 C16 124.9(3) . . ?
C23 C22 C27 114.1(3) . . ?
C23 C22 Au1 124.6(3) . . ?
C27 C22 Au1 120.8(3) . . ?
F1 C23 C22 120.0(3) . . ?
F1 C23 C24 115.8(3) . . ?
C22 C23 C24 124.3(4) . . ?
F2 C24 C23 121.7(4) . . ?
F2 C24 C25 119.3(3) . . ?
C23 C24 C25 119.0(4) . . ?
C26 C25 F3 119.9(4) . . ?
C26 C25 C24 120.0(3) . . ?
F3 C25 C24 120.1(4) . . ?
F4 C26 C25 120.2(3) . . ?
F4 C26 C27 121.4(3) . . ?
C25 C26 C27 118.3(4) . . ?
C26 C27 F5 115.5(3) . . ?
C26 C27 C22 124.3(4) . . ?
F5 C27 C22 120.2(3) . . ?

loop_
_geom_bond_atom_site_label_1
_geom_bond_atom_site_label_2
_geom_bond_distance
_geom_bond_site_symmetry_2
_geom_bond_publ_flag
Au1 C16 2.039(3) . ?
Au1 C22 2.045(3) . ?
Pt1 N2 1.941(3) . ?
Pt1 N1 2.017(3) . ?
Pt1 N3 2.021(3) . ?
Pt1 Cl1 2.2977(9) . ?
F1 C23 1.370(4) . ?
F2 C24 1.354(4) . ?
F3 C25 1.351(4) . ?
F4 C26 1.350(4) . ?
F5 C27 1.364(4) . ?
F6 C17 1.365(4) . ?
F7 C18 1.354(4) . ?
F8 C19 1.345(4) . ?
F9 C20 1.347(4) . ?
F10 C21 1.368(4) . ?
N1 C1 1.335(5) . ?
N1 C5 1.379(4) . ?
N2 C6 1.347(4) . ?
N2 C10 1.341(5) . ?
N3 C15 1.342(4) . ?
N3 C11 1.373(4) . ?
C1 C2 1.390(5) . ?
C1 H1A 0.9500 . ?
C2 C3 1.378(5) . ?
C2 H2A 0.9500 . ?
C3 C4 1.377(5) . ?
C3 H3A 0.9500 . ?
C4 C5 1.386(5) . ?
C4 H4A 0.9500 . ?
C5 C6 1.465(5) . ?
C6 C7 1.387(5) . ?
C7 C8 1.390(5) . ?
C7 H7A 0.9500 . ?
C8 C9 1.388(5) . ?
C8 H8A 0.9500 . ?
C9 C10 1.387(5) . ?
C9 H9A 0.9500 . ?
C10 C11 1.476(4) . ?
C11 C12 1.379(5) . ?
C12 C13 1.386(5) . ?
C12 H12A 0.9500 . ?
C13 C14 1.369(5) . ?
C13 H13A 0.9500 . ?
C14 C15 1.392(5) . ?
C14 H14A 0.9500 . ?
C15 H15A 0.9500 . ?
C16 C17 1.377(5) . ?
C16 C21 1.380(5) . ?
C17 C18 1.385(5) . ?
C18 C19 1.376(5) . ?
C19 C20 1.377(5) . ?
C20 C21 1.380(5) . ?
C22 C23 1.380(5) . ?
C22 C27 1.376(5) . ?
C23 C24 1.379(5) . ?
C24 C25 1.371(5) . ?
C25 C26 1.375(5) . ?
C26 C27 1.392(5) . ?
